data_1557387
loop_
_publ_author_name
'Park, In-Hyeok'
'Dey, Atanu'
'Sasaki, Kenta'
'Ohba, Masaaki'
'Lee, Shim Sung'
'Vittal, Jagadese J.'

_publ_section_title
;
 Disappeared supramolecular isomer reappears with perylene guest
;
_journal_coeditor_code LQ5029SUP1
_journal_issue 2
_journal_name_full IUCrJ
_journal_page_first 324
_journal_page_last 330
_journal_paper_doi 10.1107/S2052252520001451
_journal_volume 7
_journal_year 2020
_chemical_formula_sum 'C28 H20 N2 O6 Zn'
_chemical_formula_weight 545.83
_space_group_crystal_system monoclinic
_space_group_IT_number 13
_space_group_name_Hall '-P 2yac'
_space_group_name_H-M_alt 'P 1 2/n 1'
_atom_sites_solution_hydrogens geom
_audit_creation_method SHELXL-2014
_cell_angle_alpha 90
_cell_angle_beta 101.6192(19)
_cell_angle_gamma 90
_cell_formula_units_Z 2
_cell_length_a 14.2399(5)
_cell_length_b 7.5126(3)
_cell_length_c 14.7479(5)
_cell_measurement_reflns_used 8423
_cell_measurement_temperature 173(2)
_cell_measurement_theta_max 23.90
_cell_measurement_theta_min 2.22
_cell_volume 1545.38(10)
_computing_cell_refinement 'Bruker SAINT'
_computing_data_collection 'Bruker APEX2'
_computing_data_reduction 'Bruker SAINT'
_computing_molecular_graphics 'Bruker SHELXTL'
_computing_publication_material 'Bruker SHELXTL'
_computing_structure_refinement 'SHELXL-2014 (Sheldrick, 2014)'
_computing_structure_solution 'SHELXS-97 (Sheldrick 2008)'
_diffrn_ambient_temperature 173(2)
_diffrn_measured_fraction_theta_full 0.997
_diffrn_measured_fraction_theta_max 0.996
_diffrn_measurement_device_type 'Bruker APEX-II CCD'
_diffrn_measurement_method '\f and \w scans'
_diffrn_radiation_type MoK\a
_diffrn_radiation_wavelength 0.71073
_diffrn_reflns_av_R_equivalents 0.0367
_diffrn_reflns_av_unetI/netI 0.0340
_diffrn_reflns_Laue_measured_fraction_full 0.997
_diffrn_reflns_Laue_measured_fraction_max 0.996
_diffrn_reflns_limit_h_max 17
_diffrn_reflns_limit_h_min -17
_diffrn_reflns_limit_k_max 9
_diffrn_reflns_limit_k_min -9
_diffrn_reflns_limit_l_max 18
_diffrn_reflns_limit_l_min -18
_diffrn_reflns_number 18498
_diffrn_reflns_point_group_measured_fraction_full 0.997
_diffrn_reflns_point_group_measured_fraction_max 0.996
_diffrn_reflns_theta_full 25.242
_diffrn_reflns_theta_max 25.999
_diffrn_reflns_theta_min 1.814
_exptl_absorpt_coefficient_mu 0.832
_exptl_absorpt_correction_T_max 0.958
_exptl_absorpt_correction_T_min 0.738
_exptl_absorpt_correction_type multi-scan
_exptl_absorpt_process_details 'SADABS (Sheldrick, 2015)'
_exptl_crystal_colour orange
_exptl_crystal_density_diffrn 1.173
_exptl_crystal_density_meas ?
_exptl_crystal_density_method 'not measured'
_exptl_crystal_description plate
_exptl_crystal_F_000 560
_exptl_crystal_size_max 0.380
_exptl_crystal_size_mid 0.320
_exptl_crystal_size_min 0.070
_platon_squeeze_details
;
 Our attempt to locate the guest molecules in the voids failed and 
 hence we resorted to SQUEEZE program. 
 Spek, A.L. (2003). J. Appl. Cryst. 36, 7-13.
 Spek, A.L. (2009). Acta Cryst. D65, 148-155.      
;
_refine_diff_density_max 0.611
_refine_diff_density_min -0.393
_refine_diff_density_rms 0.062
_refine_ls_extinction_method none
_refine_ls_goodness_of_fit_ref 1.118
_refine_ls_hydrogen_treatment constr
_refine_ls_matrix_type full
_refine_ls_number_parameters 205
_refine_ls_number_reflns 3038
_refine_ls_number_restraints 0
_refine_ls_restrained_S_all 1.118
_refine_ls_R_factor_all 0.0577
_refine_ls_R_factor_gt 0.0485
_refine_ls_shift/su_max 0.000
_refine_ls_shift/su_mean 0.000
_refine_ls_structure_factor_coef Fsqd
_refine_ls_weighting_details 'w=1/[\s^2^(Fo^2^)+(0.0960P)^2^+0.1602P] where P=(Fo^2^+2Fc^2^)/3'
_refine_ls_weighting_scheme calc
_refine_ls_wR_factor_gt 0.1466
_refine_ls_wR_factor_ref 0.1522
_reflns_Friedel_coverage 0.000
_reflns_number_gt 2543
_reflns_number_total 3038
_reflns_threshold_expression 'I > 2\s(I)'
_cod_data_source_file lq5029.cif
_cod_data_source_block 1
_cod_depositor_comments
;
The following automatic conversions were performed:

data item '_exptl_crystal_density_meas' value 'not measured' was
changed to '?' -- the value is perceived as not measured.

Automatic conversion script
Id: cif_fix_values 7556 2019-12-06 15:28:31Z antanas 

 Adding full bibliography for 1557387--1557389.cif.
;
_cod_original_cell_volume 1545.38(9)
_cod_original_sg_symbol_H-M 'P 2/n'
_cod_database_code 1557387
_shelx_space_group_comment
; 
The symmetry employed for this shelxl refinement is uniquely defined 
by the following loop, which should always be used as a source of 
symmetry information in preference to the above space-group names. 
They are only intended as comments. 
;
_shelx_estimated_absorpt_t_min 0.743
_shelx_estimated_absorpt_t_max 0.944
_platon_squeeze_void_probe_radius 1.20
_hydrogen_bond_table
;
 Hydrogen bonds with  H..A < r(A) + 2.000 Angstroms  and  <DHA > 110 deg.
 Appropriate HTAB instructions appended to .res file for future use.

 D-H          d(D-H) d(H..A)  <DHA    d(D..A)  A
 C5-H5        0.930   2.481   134.83   3.205   O2_a 
 C5-H5        0.930   2.657   177.82   3.586   O3_a [ -x+2, -y+1, -z+2 ]
 O3_a-H3_a    0.820   1.864   145.92   2.584   O2_a 
 O3_a-H3_a    0.820   2.244   146.79   2.964   O3_a [ -x+2, -y+1, -z+2 ]
 O3A_b-H3A_b  0.820   1.792   146.51   2.516   O2A_b 
;
_shelxl_version_number 2014-3

loop_
_space_group_symop_operation_xyz
'x, y, z'
'-x+1/2, y, -z+1/2'
'-x, -y, -z'
'x-1/2, -y, z-1/2'

loop_
_atom_site_label
_atom_site_type_symbol
_atom_site_fract_x
_atom_site_fract_y
_atom_site_fract_z
_atom_site_U_iso_or_equiv
_atom_site_adp_type
_atom_site_occupancy
_atom_site_site_symmetry_order
_atom_site_calc_flag
_atom_site_refinement_flags_posn
_atom_site_refinement_flags_adp
_atom_site_refinement_flags_occupancy
_atom_site_disorder_assembly
_atom_site_disorder_group
Zn1 Zn 0.7500 0.59391(5) 0.7500 0.0399(2) Uani 1 2 d S T P . .
N1 N 0.67698(18) 0.4115(3) 0.81157(17) 0.0422(6) Uani 1 1 d . . . . .
C1 C 0.5818(2) 0.3893(4) 0.7874(2) 0.0454(7) Uani 1 1 d . . . . .
H1 H 0.5454 0.4753 0.7507 0.054 Uiso 1 1 calc R U . . .
C2 C 0.5363(2) 0.2440(4) 0.81482(19) 0.0494(7) Uani 1 1 d . . . . .
H2 H 0.4701 0.2339 0.7974 0.059 Uiso 1 1 calc R U . . .
C3 C 0.5886(2) 0.1121(4) 0.8684(2) 0.0453(7) Uani 1 1 d . . . . .
C4 C 0.6877(2) 0.1370(4) 0.8942(2) 0.0549(8) Uani 1 1 d . . . . .
H4 H 0.7259 0.0523 0.9301 0.066 Uiso 1 1 calc R U . . .
C5 C 0.7278(2) 0.2873(4) 0.8660(2) 0.0543(8) Uani 1 1 d . . . . .
H5 H 0.7934 0.3045 0.8855 0.065 Uiso 1 1 calc R U . . .
C7 C 0.5845(2) -0.1866(4) 0.9391(2) 0.0555(8) Uani 1 1 d . . . . .
H7 H 0.6512 -0.1844 0.9521 0.067 Uiso 1 1 calc R U . . .
C6 C 0.5409(2) -0.0458(5) 0.8949(2) 0.0536(8) Uani 1 1 d . . . . .
H6 H 0.4743 -0.0482 0.8794 0.064 Uiso 1 1 calc R U . . .
C8 C 0.5392(2) -0.3455(5) 0.96995(19) 0.0490(7) Uani 1 1 d . . . . .
C9 C 0.5967(2) -0.4727(5) 1.0208(2) 0.0520(7) Uani 1 1 d . . . . .
H9 H 0.6626 -0.4542 1.0355 0.062 Uiso 1 1 calc R U . . .
C10 C 0.4403(2) -0.3740(4) 0.9494(2) 0.0487(7) Uani 1 1 d . . . . .
H10A H 0.3997 -0.2897 0.9159 0.058 Uiso 1 1 calc R U . . .
C11 C 0.8748(4) 0.7371(5) 0.8971(3) 0.0896(15) Uani 1 1 d . . . . .
C12 C 0.9408(2) 0.8721(4) 0.9494(2) 0.0469(7) Uani 1 1 d . . . . .
O1 O 0.84355(18) 0.7542(4) 0.81757(15) 0.0726(7) Uani 1 1 d . . . . .
O2 O 0.9000(4) 0.5686(6) 0.9135(4) 0.0744(18) Uani 0.514(4) 1 d . . P A 1
O3 O 1.0180(4) 0.6532(7) 1.0645(3) 0.0780(18) Uani 0.514(4) 1 d . . P A 1
H3 H 0.9852 0.5863 1.0270 0.117 Uiso 0.514(4) 1 calc R U P A 1
C13 C 0.9431(5) 1.0429(10) 0.9165(4) 0.0457(15) Uani 0.514(4) 1 d . . P A 1
H13 H 0.9103 1.0689 0.8569 0.055 Uiso 0.514(4) 1 calc R U P A 1
C14 C 1.0082(5) 0.8257(8) 1.0313(4) 0.0503(16) Uani 0.514(4) 1 d . . P A 1
O2A O 0.8065(3) 0.6717(7) 0.9518(3) 0.0664(16) Uani 0.486(4) 1 d . . P A 2
O3A O 0.8892(4) 0.8152(9) 1.1007(3) 0.089(2) Uani 0.486(4) 1 d . . P A 2
H3A H 0.8504 0.7513 1.0671 0.133 Uiso 0.486(4) 1 calc R U P A 2
C13A C 0.9910(5) 0.9746(11) 0.9066(4) 0.0467(16) Uani 0.486(4) 1 d . . P A 2
H13A H 0.9818 0.9659 0.8425 0.056 Uiso 0.486(4) 1 calc R U P A 2
C14A C 0.9429(5) 0.9042(8) 1.0489(4) 0.0462(17) Uani 0.486(4) 1 d . . P A 2

loop_
_atom_site_aniso_label
_atom_site_aniso_U_11
_atom_site_aniso_U_22
_atom_site_aniso_U_33
_atom_site_aniso_U_23
_atom_site_aniso_U_13
_atom_site_aniso_U_12
Zn1 0.0427(3) 0.0341(3) 0.0383(3) 0.000 -0.00293(19) 0.000
N1 0.0438(13) 0.0376(14) 0.0431(13) 0.0025(10) 0.0038(10) 0.0043(10)
C1 0.0437(16) 0.0490(18) 0.0416(15) 0.0050(12) 0.0039(12) 0.0079(13)
C2 0.0402(15) 0.060(2) 0.0452(15) 0.0028(14) 0.0017(12) -0.0022(15)
C3 0.0459(16) 0.0420(18) 0.0454(15) -0.0018(12) 0.0026(13) -0.0028(13)
C4 0.0461(17) 0.0437(17) 0.069(2) 0.0160(15) -0.0014(15) 0.0046(14)
C5 0.0417(15) 0.0468(19) 0.0695(19) 0.0161(15) -0.0001(14) -0.0026(14)
C7 0.0488(17) 0.053(2) 0.0648(19) -0.0002(17) 0.0123(14) -0.0096(16)
C6 0.0493(17) 0.0575(19) 0.0521(17) 0.0025(15) 0.0059(14) -0.0098(16)
C8 0.0514(18) 0.0446(17) 0.0494(16) -0.0026(14) 0.0061(13) -0.0126(15)
C9 0.0433(16) 0.0530(19) 0.0575(17) -0.0016(16) 0.0052(13) -0.0122(15)
C10 0.0489(17) 0.0436(17) 0.0511(16) -0.0022(13) 0.0041(13) -0.0042(14)
C11 0.118(4) 0.056(2) 0.069(2) 0.008(2) -0.042(2) -0.018(2)
C12 0.0458(16) 0.0433(17) 0.0441(15) -0.0034(13) -0.0090(13) -0.0027(14)
O1 0.0802(17) 0.0816(18) 0.0496(13) -0.0147(12) -0.0022(12) -0.0257(14)
O2 0.091(4) 0.046(3) 0.070(3) -0.006(2) -0.025(3) -0.005(2)
O3 0.106(4) 0.044(2) 0.064(3) 0.005(2) -0.032(3) -0.003(3)
C13 0.051(4) 0.048(4) 0.032(3) -0.003(3) -0.007(3) 0.004(3)
C14 0.060(4) 0.041(3) 0.044(3) 0.001(3) -0.001(3) 0.010(3)
O2A 0.059(3) 0.072(3) 0.068(3) -0.002(3) 0.012(2) -0.031(3)
O3A 0.098(4) 0.117(5) 0.055(3) -0.004(3) 0.026(3) -0.059(4)
C13A 0.056(4) 0.056(4) 0.027(3) -0.006(3) 0.005(3) 0.004(4)
C14A 0.040(3) 0.053(4) 0.046(3) 0.011(3) 0.010(3) -0.010(3)

loop_
_atom_type_symbol
_atom_type_description
_atom_type_scat_dispersion_real
_atom_type_scat_dispersion_imag
_atom_type_scat_source
C C 0.0033 0.0016 'International Tables Vol C Tables 4.2.6.8 and 6.1.1.4'
H H 0.0000 0.0000 'International Tables Vol C Tables 4.2.6.8 and 6.1.1.4'
N N 0.0061 0.0033 'International Tables Vol C Tables 4.2.6.8 and 6.1.1.4'
O O 0.0106 0.0060 'International Tables Vol C Tables 4.2.6.8 and 6.1.1.4'
Zn Zn 0.2839 1.4301 'International Tables Vol C Tables 4.2.6.8 and 6.1.1.4'

loop_
_geom_angle_atom_site_label_1
_geom_angle_atom_site_label_2
_geom_angle_atom_site_label_3
_geom_angle
_geom_angle_site_symmetry_1
_geom_angle_site_symmetry_3
_geom_angle_publ_flag
O1 Zn1 O1 102.28(17) 2_656 . ?
O1 Zn1 N1 106.85(11) 2_656 . ?
O1 Zn1 N1 123.57(10) . . ?
O1 Zn1 N1 123.57(10) 2_656 2_656 ?
O1 Zn1 N1 106.84(11) . 2_656 ?
N1 Zn1 N1 95.62(13) . 2_656 ?
C1 N1 C5 117.8(2) . . ?
C1 N1 Zn1 122.92(19) . . ?
C5 N1 Zn1 118.1(2) . . ?
N1 C1 C2 122.2(3) . . ?
C1 C2 C3 120.4(3) . . ?
C2 C3 C4 117.1(3) . . ?
C2 C3 C6 120.6(3) . . ?
C4 C3 C6 122.3(3) . . ?
C5 C4 C3 119.2(3) . . ?
N1 C5 C4 123.2(3) . . ?
C6 C7 C8 127.3(3) . . ?
C7 C6 C3 125.6(3) . . ?
C9 C8 C10 118.3(3) . . ?
C9 C8 C7 118.7(3) . . ?
C10 C8 C7 122.9(3) . . ?
C10 C9 C8 122.0(3) 3_647 . ?
C9 C10 C8 119.6(3) 3_647 . ?
O1 C11 O2 108.8(4) . . ?
O1 C11 O2A 115.2(4) . . ?
O1 C11 C12 121.0(4) . . ?
O2 C11 C12 115.9(4) . . ?
O2A C11 C12 111.2(4) . . ?
C13 C12 C14 117.8(4) . . ?
C13A C12 C14A 118.8(4) . . ?
C13A C12 C11 120.3(4) . . ?
C13 C12 C11 120.8(3) . . ?
C14 C12 C11 121.3(4) . . ?
C14A C12 C11 120.6(4) . . ?
C11 O1 Zn1 122.3(3) . . ?
C14 C13 C12 121.8(5) 3_777 . ?
C13 C14 O3 118.6(5) 3_777 . ?
C13 C14 C12 118.9(5) 3_777 . ?
O3 C14 C12 122.1(5) . . ?
C12 C13A C14A 123.4(5) . 3_777 ?
O3A C14A C13A 117.6(5) . 3_777 ?
O3A C14A C12 125.1(5) . . ?
C13A C14A C12 117.1(5) 3_777 . ?

loop_
_geom_bond_atom_site_label_1
_geom_bond_atom_site_label_2
_geom_bond_distance
_geom_bond_site_symmetry_2
_geom_bond_publ_flag
Zn1 O1 1.919(2) 2_656 ?
Zn1 O1 1.919(2) . ?
Zn1 N1 2.041(2) . ?
Zn1 N1 2.041(2) 2_656 ?
N1 C1 1.340(4) . ?
N1 C5 1.343(4) . ?
C1 C2 1.371(4) . ?
C2 C3 1.387(4) . ?
C3 C4 1.398(4) . ?
C3 C6 1.458(4) . ?
C4 C5 1.367(4) . ?
C7 C6 1.329(5) . ?
C7 C8 1.472(4) . ?
C8 C9 1.379(5) . ?
C8 C10 1.395(4) . ?
C9 C10 1.375(4) 3_647 ?
C10 C9 1.375(4) 3_647 ?
C11 O1 1.174(4) . ?
C11 O2 1.325(6) . ?
C11 O2A 1.468(7) . ?
C11 C12 1.488(5) . ?
C12 C13A 1.297(8) . ?
C12 C13 1.374(7) . ?
C12 C14 1.427(6) . ?
C12 C14A 1.481(7) . ?
O3 C14 1.382(7) . ?
C13 C14 1.354(9) 3_777 ?
C14 C13 1.354(9) 3_777 ?
O3A C14A 1.361(7) . ?
C13A C14A 1.378(9) 3_777 ?
C14A C13A 1.378(9) 3_777 ?

loop_
_platon_squeeze_void_nr
_platon_squeeze_void_average_x
_platon_squeeze_void_average_y
_platon_squeeze_void_average_z
_platon_squeeze_void_volume
_platon_squeeze_void_count_electrons
_platon_squeeze_void_content
1 0.250 -0.134 0.750 198 56 ' '
2 0.750 0.082 0.250 198 56 ' '
